data_2234816
loop_
_publ_author_name
'Berger, Matthias'
'Bats, Jan W.'
'Auner, Norbert'

_publ_section_title
;
 <i>N</i>-(2,6-Diisopropylphenyl)formamide toluene 0.33-solvate
;
_journal_coeditor_code SU2409
_journal_issue 5
_journal_name_full 'Acta Crystallographica Section E'
_journal_page_first o1565
_journal_paper_doi 10.1107/S1600536812017527
_journal_volume 68
_journal_year 2012
_chemical_formula_iupac 'C13 H19 N O, 0.33C7 H8'
_chemical_formula_moiety 'C13 H19 N O, 0.33(C7 H8)'
_chemical_formula_sum 'C15.33 H21.67 N O'
_chemical_formula_weight 236.00
_chemical_name_systematic
;
<i>N</i>-(2,6-Diisopropylphenyl)formamide toluene 0.33-solvate
;
_space_group_IT_number 169
_symmetry_cell_setting hexagonal
_symmetry_space_group_name_Hall 'P 61'
_symmetry_space_group_name_H-M 'P 61'
_atom_sites_solution_hydrogens geom
_atom_sites_solution_primary direct
_atom_sites_solution_secondary difmap
_audit_creation_method SHELXL-97
_cell_angle_alpha 90.00
_cell_angle_beta 90.00
_cell_angle_gamma 120.00
_cell_formula_units_Z 6
_cell_length_a 16.9133(6)
_cell_length_b 16.9133(6)
_cell_length_c 8.4451(4)
_cell_measurement_reflns_used 8192
_cell_measurement_temperature 185(2)
_cell_measurement_theta_max 24
_cell_measurement_theta_min 3
_cell_volume 2092.15(14)
_computing_cell_refinement 'SAINT (Siemens, 1995)'
_computing_data_collection 'SMART (Siemens, 1995)'
_computing_data_reduction 'SAINT (Siemens, 1995)'
_computing_molecular_graphics 'SHELXTL (Sheldrick, 2008)'
_computing_publication_material 'SHELXL97 (Sheldrick, 2008)'
_computing_structure_refinement 'SHELXL97 (Sheldrick, 2008)'
_computing_structure_solution 'SHELXS97 (Sheldrick, 2008)'
_diffrn_ambient_temperature 185(2)
_diffrn_measured_fraction_theta_full 0.977
_diffrn_measured_fraction_theta_max 0.977
_diffrn_measurement_device_type 'Siemens SMART 1K CCD'
_diffrn_measurement_method \w
_diffrn_radiation_monochromator graphite
_diffrn_radiation_source 'normal-focus sealed tube'
_diffrn_radiation_type MoK\a
_diffrn_radiation_wavelength 0.71073
_diffrn_reflns_av_R_equivalents 0.0573
_diffrn_reflns_av_sigmaI/netI 0.0372
_diffrn_reflns_limit_h_max 21
_diffrn_reflns_limit_h_min -21
_diffrn_reflns_limit_k_max 21
_diffrn_reflns_limit_k_min -22
_diffrn_reflns_limit_l_max 10
_diffrn_reflns_limit_l_min -11
_diffrn_reflns_number 23771
_diffrn_reflns_theta_full 27.97
_diffrn_reflns_theta_max 27.97
_diffrn_reflns_theta_min 2.41
_diffrn_standards_decay_% 0.0
_diffrn_standards_interval_time 1600
_diffrn_standards_number 323
_exptl_absorpt_coefficient_mu 0.069
_exptl_absorpt_correction_T_max 0.987
_exptl_absorpt_correction_T_min 0.933
_exptl_absorpt_correction_type multi-scan
_exptl_absorpt_process_details '(SADABS; Sheldrick, 2000)'
_exptl_crystal_colour colourless
_exptl_crystal_density_diffrn 1.124
_exptl_crystal_density_method 'not measured'
_exptl_crystal_description rod
_exptl_crystal_F_000 772
_exptl_crystal_size_max 0.65
_exptl_crystal_size_mid 0.20
_exptl_crystal_size_min 0.19
_refine_diff_density_max 0.156
_refine_diff_density_min -0.164
_refine_ls_extinction_method none
_refine_ls_goodness_of_fit_ref 1.075
_refine_ls_hydrogen_treatment mixed
_refine_ls_matrix_type full
_refine_ls_number_parameters 144
_refine_ls_number_reflns 1748
_refine_ls_number_restraints 1
_refine_ls_restrained_S_all 1.075
_refine_ls_R_factor_all 0.0750
_refine_ls_R_factor_gt 0.0581
_refine_ls_shift/su_max 0.000
_refine_ls_shift/su_mean 0.000
_refine_ls_structure_factor_coef Fsqd
_refine_ls_weighting_details 'calc w=1/[\s^2^(Fo^2^)+(0.06P)^2^+0.4P] where P=(Fo^2^+2Fc^2^)/3'
_refine_ls_weighting_scheme calc
_refine_ls_wR_factor_gt 0.1191
_refine_ls_wR_factor_ref 0.1246
_reflns_number_gt 1503
_reflns_number_total 1748
_reflns_threshold_expression I>2\s(I)
_cod_data_source_file su2409.cif
_cod_data_source_block I
_cod_original_cell_volume 2092.2(2)
_cod_database_code 2234816
_cod_database_fobs_code 2234816

loop_
_symmetry_equiv_pos_as_xyz
'x, y, z'
'-y, x-y, z+1/3'
'-x+y, -x, z+2/3'
'-x, -y, z+1/2'
'y, -x+y, z+5/6'
'x-y, x, z+1/6'

loop_
_atom_site_type_symbol
_atom_site_label
_atom_site_fract_x
_atom_site_fract_y
_atom_site_fract_z
_atom_site_U_iso_or_equiv
_atom_site_adp_type
_atom_site_calc_flag
_atom_site_refinement_flags
_atom_site_occupancy
_atom_site_symmetry_multiplicity
O O1 0.08661(11) 0.55915(13) 0.1114(2) 0.0375(5) Uani d . 1 1
N N1 -0.02094(15) 0.50925(15) 0.3050(3) 0.0315(5) Uani d . 1 1
H H1A -0.0291(19) 0.496(2) 0.397(4) 0.034(8) Uiso d . 1 1
C C1 -0.09762(16) 0.49482(18) 0.2086(3) 0.0297(6) Uani d . 1 1
C C2 -0.16677(16) 0.40479(18) 0.1800(3) 0.0323(6) Uani d . 1 1
C C3 -0.24197(17) 0.3921(2) 0.0909(3) 0.0410(7) Uani d . 1 1
H H3A -0.2899 0.3320 0.0689 0.049 Uiso calc R 1 1
C C4 -0.24742(19) 0.4656(2) 0.0349(4) 0.0464(8) Uani d . 1 1
H H4A -0.2995 0.4556 -0.0238 0.056 Uiso calc R 1 1
C C5 -0.17845(19) 0.5530(2) 0.0628(4) 0.0458(7) Uani d . 1 1
H H5A -0.1830 0.6028 0.0212 0.055 Uiso calc R 1 1
C C6 -0.10153(17) 0.57032(19) 0.1513(3) 0.0375(6) Uani d . 1 1
C C7 -0.15810(18) 0.32460(18) 0.2384(3) 0.0387(6) Uani d . 1 1
H H7A -0.1271 0.3417 0.3438 0.046 Uiso calc R 1 1
C C8 -0.2497(2) 0.2370(2) 0.2604(4) 0.0532(8) Uani d . 1 1
H H8A -0.2893 0.2495 0.3281 0.080 Uiso calc R 1 1
H H8B -0.2398 0.1904 0.3103 0.080 Uiso calc R 1 1
H H8C -0.2789 0.2150 0.1570 0.080 Uiso calc R 1 1
C C9 -0.0972(2) 0.3076(2) 0.1255(4) 0.0480(8) Uani d . 1 1
H H9A -0.0378 0.3636 0.1155 0.072 Uiso calc R 1 1
H H9B -0.1263 0.2900 0.0212 0.072 Uiso calc R 1 1
H H9C -0.0884 0.2585 0.1676 0.072 Uiso calc R 1 1
C C10 -0.02693(19) 0.6683(2) 0.1845(4) 0.0443(7) Uani d . 1 1
H H10A 0.0267 0.6660 0.2289 0.053 Uiso calc R 1 1
C C11 -0.0572(3) 0.7136(2) 0.3082(6) 0.0721(11) Uani d . 1 1
H H11A -0.0756 0.6768 0.4052 0.108 Uiso calc R 1 1
H H11B -0.1090 0.7181 0.2670 0.108 Uiso calc R 1 1
H H11C -0.0065 0.7748 0.3317 0.108 Uiso calc R 1 1
C C12 0.0049(3) 0.7257(3) 0.0336(6) 0.0755(12) Uani d . 1 1
H H12A 0.0159 0.6919 -0.0494 0.113 Uiso calc R 1 1
H H12B 0.0615 0.7830 0.0551 0.113 Uiso calc R 1 1
H H12C -0.0423 0.7392 -0.0018 0.113 Uiso calc R 1 1
C C13 0.06249(17) 0.53788(17) 0.2494(3) 0.0319(6) Uani d . 1 1
H H13A 0.1072 0.5423 0.3224 0.038 Uiso calc R 1 1

loop_
_atom_site_aniso_label
_atom_site_aniso_U_11
_atom_site_aniso_U_22
_atom_site_aniso_U_33
_atom_site_aniso_U_12
_atom_site_aniso_U_13
_atom_site_aniso_U_23
O1 0.0290(9) 0.0517(11) 0.0258(10) 0.0156(9) -0.0015(8) -0.0027(8)
N1 0.0328(12) 0.0378(12) 0.0192(11) 0.0141(10) -0.0025(9) -0.0013(10)
C1 0.0236(12) 0.0416(14) 0.0241(13) 0.0166(10) 0.0014(10) -0.0033(11)
C2 0.0269(12) 0.0433(14) 0.0218(12) 0.0138(11) 0.0042(10) -0.0044(11)
C3 0.0291(13) 0.0561(17) 0.0313(15) 0.0163(13) -0.0002(12) -0.0094(14)
C4 0.0287(14) 0.075(2) 0.0391(16) 0.0288(15) -0.0051(12) -0.0067(15)
C5 0.0412(16) 0.0625(18) 0.0452(18) 0.0345(15) 0.0027(14) 0.0055(15)
C6 0.0311(13) 0.0508(16) 0.0337(15) 0.0227(12) 0.0050(11) 0.0009(13)
C7 0.0377(14) 0.0409(15) 0.0301(14) 0.0141(12) -0.0028(12) -0.0046(12)
C8 0.0514(18) 0.0426(16) 0.0497(18) 0.0117(14) 0.0077(16) -0.0040(15)
C9 0.0461(16) 0.0455(16) 0.0511(19) 0.0219(13) 0.0010(15) -0.0035(15)
C10 0.0391(15) 0.0446(16) 0.0546(19) 0.0250(13) 0.0054(14) 0.0076(15)
C11 0.064(2) 0.0493(18) 0.082(3) 0.0127(16) 0.012(2) -0.016(2)
C12 0.073(2) 0.066(2) 0.077(3) 0.026(2) 0.022(2) 0.023(2)
C13 0.0275(12) 0.0368(14) 0.0280(13) 0.0134(11) -0.0070(10) -0.0054(11)

loop_
_atom_type_symbol
_atom_type_description
_atom_type_scat_dispersion_real
_atom_type_scat_dispersion_imag
_atom_type_scat_source
C C 0.0033 0.0016 'International Tables Vol C Tables 4.2.6.8 and 6.1.1.4'
H H 0.0000 0.0000 'International Tables Vol C Tables 4.2.6.8 and 6.1.1.4'
N N 0.0061 0.0033 'International Tables Vol C Tables 4.2.6.8 and 6.1.1.4'
O O 0.0106 0.0060 'International Tables Vol C Tables 4.2.6.8 and 6.1.1.4'

loop_
_geom_angle_atom_site_label_1
_geom_angle_atom_site_label_2
_geom_angle_atom_site_label_3
_geom_angle
C13 N1 C1 124.2(2)
C13 N1 H1A 117(2)
C1 N1 H1A 119(2)
C6 C1 C2 122.6(2)
C6 C1 N1 119.3(2)
C2 C1 N1 118.1(2)
C3 C2 C1 117.4(2)
C3 C2 C7 121.6(2)
C1 C2 C7 120.9(2)
C4 C3 C2 120.9(3)
C4 C3 H3A 119.6
C2 C3 H3A 119.6
C5 C4 C3 120.7(3)
C5 C4 H4A 119.7
C3 C4 H4A 119.7
C4 C5 C6 121.2(3)
C4 C5 H5A 119.4
C6 C5 H5A 119.4
C1 C6 C5 117.2(3)
C1 C6 C10 122.5(2)
C5 C6 C10 120.2(3)
C2 C7 C8 113.7(2)
C2 C7 C9 109.9(2)
C8 C7 C9 110.2(2)
C2 C7 H7A 107.6
C8 C7 H7A 107.6
C9 C7 H7A 107.6
C7 C8 H8A 109.5
C7 C8 H8B 109.5
H8A C8 H8B 109.5
C7 C8 H8C 109.5
H8A C8 H8C 109.5
H8B C8 H8C 109.5
C7 C9 H9A 109.5
C7 C9 H9B 109.5
H9A C9 H9B 109.5
C7 C9 H9C 109.5
H9A C9 H9C 109.5
H9B C9 H9C 109.5
C6 C10 C11 111.6(2)
C6 C10 C12 112.0(3)
C11 C10 C12 110.6(3)
C6 C10 H10A 107.5
C11 C10 H10A 107.5
C12 C10 H10A 107.5
C10 C11 H11A 109.5
C10 C11 H11B 109.5
H11A C11 H11B 109.5
C10 C11 H11C 109.5
H11A C11 H11C 109.5
H11B C11 H11C 109.5
C10 C12 H12A 109.5
C10 C12 H12B 109.5
H12A C12 H12B 109.5
C10 C12 H12C 109.5
H12A C12 H12C 109.5
H12B C12 H12C 109.5
O1 C13 N1 125.4(2)
O1 C13 H13A 117.3
N1 C13 H13A 117.3

loop_
_geom_bond_atom_site_label_1
_geom_bond_atom_site_label_2
_geom_bond_distance
O1 C13 1.227(3)
N1 C13 1.328(4)
N1 C1 1.445(3)
N1 H1A 0.80(4)
C1 C6 1.398(4)
C1 C2 1.401(4)
C2 C3 1.399(4)
C2 C7 1.517(4)
C3 C4 1.375(4)
C3 H3A 0.9500
C4 C5 1.371(4)
C4 H4A 0.9500
C5 C6 1.399(4)
C5 H5A 0.9500
C6 C10 1.525(4)
C7 C8 1.528(4)
C7 C9 1.532(4)
C7 H7A 1.0000
C8 H8A 0.9800
C8 H8B 0.9800
C8 H8C 0.9800
C9 H9A 0.9800
C9 H9B 0.9800
C9 H9C 0.9800
C10 C11 1.527(5)
C10 C12 1.528(5)
C10 H10A 1.0000
C11 H11A 0.9800
C11 H11B 0.9800
C11 H11C 0.9800
C12 H12A 0.9800
C12 H12B 0.9800
C12 H12C 0.9800
C13 H13A 0.9500

loop_
_geom_hbond_atom_site_label_D
_geom_hbond_atom_site_label_H
_geom_hbond_atom_site_label_A
_geom_hbond_site_symmetry_A
_geom_hbond_distance_DH
_geom_hbond_distance_HA
_geom_hbond_distance_DA
_geom_hbond_angle_DHA
N1 H1A O1 4_565 0.80(4) 2.05(4) 2.826(3) 164(3)
C4 H4A O1 5_454 0.95 2.56 3.418(3) 150
C13 H13A C3 4_565 0.95 3.01 3.917(4) 161
C13 H13A C4 4_565 0.95 3.03 3.973(4) 173

loop_
_geom_torsion_atom_site_label_1
_geom_torsion_atom_site_label_2
_geom_torsion_atom_site_label_3
_geom_torsion_atom_site_label_4
_geom_torsion
C13 N1 C1 C6 -73.6(3)
C13 N1 C1 C2 108.2(3)
C6 C1 C2 C3 -0.3(4)
N1 C1 C2 C3 177.9(2)
C6 C1 C2 C7 177.4(2)
N1 C1 C2 C7 -4.4(3)
C1 C2 C3 C4 -0.3(4)
C7 C2 C3 C4 -178.0(3)
C2 C3 C4 C5 1.1(4)
C3 C4 C5 C6 -1.2(5)
C2 C1 C6 C5 0.2(4)
N1 C1 C6 C5 -178.0(2)
C2 C1 C6 C10 179.1(3)
N1 C1 C6 C10 0.9(4)
C4 C5 C6 C1 0.6(4)
C4 C5 C6 C10 -178.3(3)
C3 C2 C7 C8 -26.6(4)
C1 C2 C7 C8 155.8(2)
C3 C2 C7 C9 97.4(3)
C1 C2 C7 C9 -80.1(3)
C1 C6 C10 C11 -105.1(3)
C5 C6 C10 C11 73.8(4)
C1 C6 C10 C12 130.3(3)
C5 C6 C10 C12 -50.8(4)
C1 N1 C13 O1 3.0(4)

loop_
_cod_related_entry_id
_cod_related_entry_database
_cod_related_entry_code
1 ChemSpider 21169780
